data_4316703
loop_
_publ_author_name
' Tomoka Yamaguchi '
'Jean-Pierre Costes'
'Yukana Kishima'
'Masaaki Kojima'
'Yukinari Sunatsuki'
'Nicolas Br\'efuel'
'Jean-Pierre Tuchagues'
'Laure Vendier'
'Wolfgang Wernsdorfer'

_publ_contact_author 'Costes jean-Pierre'
_publ_contact_author_address
;
Laboratoire de Chimie de Coordination
205 Route de Narbonne
31077 Toulouse Cedex 04
;
_publ_contact_author_email jean-pierre.costes@lcc-toulouse.fr
_publ_section_title
;
 Face-Sharing Heterotrinuclear MII-LnIII-MII (M = Mn, Fe, Co, Zn; Ln = La,
 Gd, Tb, Dy) Complexes: Synthesis, Structures, and Magnetic Properties
;
_journal_name_full 'Inorganic Chemistry'
_journal_page_first 9125
_journal_page_last 9135
_journal_paper_doi 10.1021/ic100460w
_journal_volume 49
_journal_year 2010
_chemical_absolute_configuration ad
_chemical_compound_source 'synthesis as described'
_chemical_formula_moiety 'C58 H60 Dy Mn2 N6 O12, C H4 O, N O3'
_chemical_formula_sum 'C59 H64 Dy Mn2 N7 O16'
_chemical_formula_weight 1399.55
_chemical_name_systematic
;
 ?
;
_space_group_IT_number 19
_symmetry_cell_setting orthorhombic
_symmetry_Int_Tables_number 19
_symmetry_space_group_name_Hall 'P 2ac 2ab'
_symmetry_space_group_name_H-M 'P 21 21 21'
_atom_sites_solution_hydrogens geom
_atom_sites_solution_primary direct
_atom_sites_solution_secondary difmap
_cell_angle_alpha 90
_cell_angle_beta 90
_cell_angle_gamma 90
_cell_formula_units_Z 4
_cell_length_a 15.6534(7)
_cell_length_b 15.9509(8)
_cell_length_c 24.4890(13)
_cell_measurement_reflns_used 6500
_cell_measurement_temperature 180
_cell_measurement_theta_max 32.1791
_cell_measurement_theta_min 2.7964
_cell_measurement_wavelength 0.71073
_cell_volume 6114.6(5)
_computing_cell_refinement 'CrysAlis RED, Oxford Diffraction Ltd.'
_computing_data_collection 'CrysAlis CCD, Oxford Diffraction Ltd.'
_computing_data_reduction 'CrysAlis RED, Oxford Diffraction Ltd.'
_computing_molecular_graphics 'Ortep-3 for Windows (Farrugia, 1997)'
_computing_publication_material 'WinGX publication routines (Farrugia, 1999)'
_computing_structure_refinement 'SHELXL-97 (Sheldrick, 1997)'
_computing_structure_solution 'SIR92 (Giacovazzo et al, 1993)'
_diffrn_ambient_temperature 180
_diffrn_measured_fraction_theta_full 0.996
_diffrn_measured_fraction_theta_max 0.996
_diffrn_measurement_device_type 'Oxford-Diffraction XCALIBUR'
_diffrn_measurement_method \w-\f
_diffrn_radiation_monochromator graphite
_diffrn_radiation_source 'fine-focus sealed tube'
_diffrn_radiation_type MoK\a
_diffrn_reflns_av_R_equivalents 0.0488
_diffrn_reflns_av_unetI/netI 0.0359
_diffrn_reflns_limit_h_max 19
_diffrn_reflns_limit_h_min -19
_diffrn_reflns_limit_k_max 19
_diffrn_reflns_limit_k_min -19
_diffrn_reflns_limit_l_max 30
_diffrn_reflns_limit_l_min -25
_diffrn_reflns_number 46828
_diffrn_reflns_theta_full 26.37
_diffrn_reflns_theta_max 26.37
_diffrn_reflns_theta_min 3.09
_diffrn_standards_decay_% 0
_diffrn_standards_interval_count 0
_diffrn_standards_interval_time 0
_diffrn_standards_number 0
_exptl_absorpt_coefficient_mu 1.689
_exptl_absorpt_correction_T_max 0.706
_exptl_absorpt_correction_T_min 0.551
_exptl_absorpt_correction_type multi-scan
_exptl_absorpt_process_details
;
        [c.f. r.h. blessing, acta cryst. (1995), a51, 33-38]
;
_exptl_crystal_colour yellow
_exptl_crystal_density_diffrn 1.52
_exptl_crystal_density_method 'not measured'
_exptl_crystal_description block
_exptl_crystal_F_000 2844
_exptl_crystal_size_max 0.35
_exptl_crystal_size_mid 0.25
_exptl_crystal_size_min 0.2
_refine_diff_density_max 0.903
_refine_diff_density_min -1.191
_refine_diff_density_rms 0.097
_refine_ls_abs_structure_details 'Flack H D (1983), Acta Cryst. A39, 876-881'
_refine_ls_abs_structure_Flack -0.023(6)
_refine_ls_extinction_method none
_refine_ls_goodness_of_fit_ref 1.06
_refine_ls_hydrogen_treatment constr
_refine_ls_matrix_type full
_refine_ls_number_parameters 776
_refine_ls_number_reflns 12461
_refine_ls_number_restraints 0
_refine_ls_restrained_S_all 1.06
_refine_ls_R_factor_all 0.0391
_refine_ls_R_factor_gt 0.0358
_refine_ls_shift/su_max 0.002
_refine_ls_shift/su_mean 0
_refine_ls_structure_factor_coef Fsqd
_refine_ls_weighting_details 'calc w=1/[\s^2^(Fo^2^)+(0.0622P)^2^+1.3764P] where P=(Fo^2^+2Fc^2^)/3'
_refine_ls_weighting_scheme calc
_refine_ls_wR_factor_gt 0.0931
_refine_ls_wR_factor_ref 0.0957
_reflns_number_gt 11486
_reflns_number_total 12461
_reflns_threshold_expression >2\s(I)
_cod_data_source_file ic100460w_si_002_7.cif
_cod_data_source_block 7
_cod_database_code 4316703

loop_
_symmetry_equiv_pos_as_xyz
'x, y, z'
'-x+1/2, -y, z+1/2'
'x+1/2, -y+1/2, -z'
'-x, y+1/2, -z+1/2'

loop_
_atom_site_label
_atom_site_type_symbol
_atom_site_fract_x
_atom_site_fract_y
_atom_site_fract_z
_atom_site_U_iso_or_equiv
_atom_site_adp_type
_atom_site_occupancy
_atom_site_symmetry_multiplicity
_atom_site_calc_flag
_atom_site_refinement_flags
_atom_site_disorder_assembly
_atom_site_disorder_group
C1 C 1.2608(3) 1.0017(3) 0.4907(2) 0.0399(11) Uani 1 1 d . . .
H1A H 1.3174 0.9961 0.475 0.048 Uiso 1 1 calc R . .
H1B H 1.2602 0.971 0.5249 0.048 Uiso 1 1 calc R . .
C2 C 1.1738(3) 1.1065(3) 0.5459(2) 0.0446(12) Uani 1 1 d . . .
H2A H 1.1984 1.0954 0.5815 0.054 Uiso 1 1 calc R . .
H2B H 1.1555 1.1646 0.5454 0.054 Uiso 1 1 calc R . .
C3 C 1.2204(3) 1.1433(3) 0.4492(2) 0.0391(11) Uani 1 1 d . . .
H3A H 1.2325 1.2023 0.4547 0.047 Uiso 1 1 calc R . .
H3B H 1.257 1.1236 0.4199 0.047 Uiso 1 1 calc R . .
C4 C 1.2435(3) 1.0947(3) 0.5025(2) 0.0308(10) Uani 1 1 d . . .
C5 C 1.3255(3) 1.1327(3) 0.5246(2) 0.0444(12) Uani 1 1 d . . .
H5A H 1.3136 1.1868 0.5399 0.067 Uiso 1 1 calc R . .
H5B H 1.3661 1.1384 0.4955 0.067 Uiso 1 1 calc R . .
H5C H 1.3486 1.0968 0.5524 0.067 Uiso 1 1 calc R . .
C6 C 0.5202(3) 0.8075(3) 0.3579(2) 0.0397(11) Uani 1 1 d . . .
H6A H 0.464 0.8328 0.3602 0.048 Uiso 1 1 calc R . .
H6B H 0.5187 0.7556 0.3785 0.048 Uiso 1 1 calc R . .
C7 C 0.6048(3) 0.7177(3) 0.2930(2) 0.0425(11) Uani 1 1 d . . .
H7A H 0.5782 0.6647 0.3024 0.051 Uiso 1 1 calc R . .
H7B H 0.6225 0.7145 0.2551 0.051 Uiso 1 1 calc R . .
C8 C 0.5652(3) 0.8662(3) 0.2659(2) 0.0363(10) Uani 1 1 d . . .
H8A H 0.5538 0.8562 0.2275 0.044 Uiso 1 1 calc R . .
H8B H 0.5298 0.9128 0.2774 0.044 Uiso 1 1 calc R . .
C9 C 0.5388(3) 0.7871(3) 0.29869(18) 0.0290(9) Uani 1 1 d . . .
C10 C 0.4559(3) 0.7541(4) 0.2731(2) 0.0470(13) Uani 1 1 d . . .
H10A H 0.4687 0.7269 0.2391 0.07 Uiso 1 1 calc R . .
H10B H 0.4176 0.8 0.2666 0.07 Uiso 1 1 calc R . .
H10C H 0.4296 0.7147 0.2974 0.07 Uiso 1 1 calc R . .
C11 C 1.2283(3) 0.9103(3) 0.41861(19) 0.0326(10) Uani 1 1 d . . .
H11 H 1.2872 0.9026 0.4191 0.039 Uiso 1 1 calc R . .
C12 C 1.1810(3) 0.8608(3) 0.37902(17) 0.0269(9) Uani 1 1 d . . .
C13 C 1.2298(3) 0.8018(3) 0.3492(2) 0.0345(10) Uani 1 1 d . . .
H13 H 1.2887 0.8002 0.3539 0.041 Uiso 1 1 calc R . .
C14 C 1.1924(3) 0.7471(3) 0.31357(19) 0.0352(10) Uani 1 1 d . . .
H14 H 1.2255 0.7076 0.2953 0.042 Uiso 1 1 calc R . .
C15 C 1.1036(3) 0.7509(3) 0.30455(17) 0.0310(9) Uani 1 1 d . . .
H15 H 1.078 0.7142 0.28 0.037 Uiso 1 1 calc R . .
C16 C 1.0554(3) 0.8083(3) 0.33185(16) 0.0256(8) Uani 1 1 d . . .
C17 C 1.0916(3) 0.8637(2) 0.36917(18) 0.0289(10) Uani 1 1 d . . .
C18 C 0.9295(3) 0.7664(3) 0.28592(18) 0.0319(9) Uani 1 1 d . . .
H18A H 0.9557 0.777 0.2511 0.048 Uiso 1 1 calc R . .
H18B H 0.8697 0.7793 0.2839 0.048 Uiso 1 1 calc R . .
H18C H 0.9367 0.7084 0.2953 0.048 Uiso 1 1 calc R . .
C19 C 1.0640(3) 1.0235(3) 0.58178(19) 0.0370(11) Uani 1 1 d . . .
H19 H 1.0919 1.0353 0.6144 0.044 Uiso 1 1 calc R . .
C20 C 0.9867(3) 0.9743(3) 0.58605(19) 0.0347(10) Uani 1 1 d . . .
C21 C 0.9545(3) 0.9615(3) 0.63914(19) 0.0382(11) Uani 1 1 d . . .
H21 H 0.9861 0.9808 0.6688 0.046 Uiso 1 1 calc R . .
C22 C 0.8799(3) 0.9225(3) 0.64856(19) 0.0395(11) Uani 1 1 d . . .
H22 H 0.8598 0.9162 0.6841 0.047 Uiso 1 1 calc R . .
C23 C 0.8327(3) 0.8914(3) 0.60426(19) 0.0359(10) Uani 1 1 d . . .
H23 H 0.7808 0.8646 0.6104 0.043 Uiso 1 1 calc R . .
C24 C 0.8623(3) 0.9001(3) 0.55233(18) 0.0293(9) Uani 1 1 d . . .
C25 C 0.9397(3) 0.9432(3) 0.54058(16) 0.0285(9) Uani 1 1 d . . .
C26 C 0.7467(3) 0.8254(3) 0.5131(2) 0.0403(11) Uani 1 1 d . . .
H26A H 0.7588 0.7764 0.5345 0.06 Uiso 1 1 calc R . .
H26B H 0.7248 0.8088 0.4781 0.06 Uiso 1 1 calc R . .
H26C H 0.7051 0.8592 0.5316 0.06 Uiso 1 1 calc R . .
C27 C 1.0974(3) 1.1991(3) 0.4103(2) 0.0337(9) Uani 1 1 d . . .
H27 H 1.1316 1.2467 0.4085 0.04 Uiso 1 1 calc R . .
C28 C 1.0115(3) 1.2075(3) 0.38790(18) 0.0285(9) Uani 1 1 d . . .
C29 C 0.9918(3) 1.2851(3) 0.36414(18) 0.0312(9) Uani 1 1 d . . .
H29 H 1.0328 1.3272 0.3648 0.037 Uiso 1 1 calc R . .
C30 C 0.9151(3) 1.3015(3) 0.34017(19) 0.0355(10) Uani 1 1 d . . .
H30 H 0.9039 1.3538 0.325 0.043 Uiso 1 1 calc R . .
C31 C 0.8531(3) 1.2375(3) 0.33883(18) 0.0315(9) Uani 1 1 d . . .
H31 H 0.8005 1.247 0.3223 0.038 Uiso 1 1 calc R . .
C32 C 0.8707(3) 1.1612(3) 0.36202(16) 0.0265(9) Uani 1 1 d . . .
C33 C 0.9495(3) 1.1427(2) 0.38761(15) 0.0240(8) Uani 1 1 d . . .
C34 C 0.7359(3) 1.1055(3) 0.3342(2) 0.0352(10) Uani 1 1 d . . .
H34A H 0.704 1.1489 0.3521 0.053 Uiso 1 1 calc R . .
H34B H 0.7039 1.0541 0.3353 0.053 Uiso 1 1 calc R . .
H34C H 0.746 1.1211 0.2969 0.053 Uiso 1 1 calc R . .
C35 C 0.5533(3) 0.9214(3) 0.41553(19) 0.0354(11) Uani 1 1 d . . .
H35 H 0.4941 0.9232 0.4186 0.043 Uiso 1 1 calc R . .
C36 C 0.5995(3) 0.9825(3) 0.44704(18) 0.0311(9) Uani 1 1 d . . .
C37 C 0.5511(3) 1.0346(3) 0.4809(2) 0.0385(11) Uani 1 1 d . . .
H37 H 0.4919 1.0298 0.4803 0.046 Uiso 1 1 calc R . .
C38 C 0.5876(3) 1.0921(4) 0.5148(2) 0.0457(13) Uani 1 1 d . . .
H38 H 0.5536 1.1257 0.537 0.055 Uiso 1 1 calc R . .
C39 C 0.6759(3) 1.1000(3) 0.5159(2) 0.0371(10) Uani 1 1 d . . .
H39 H 0.7012 1.138 0.5398 0.044 Uiso 1 1 calc R . .
C40 C 0.7261(3) 1.0526(3) 0.48247(17) 0.0292(9) Uani 1 1 d . . .
C41 C 0.6918(3) 0.9933(3) 0.44724(18) 0.0309(10) Uani 1 1 d . . .
C42 C 0.8545(3) 1.1167(3) 0.5124(2) 0.0345(10) Uani 1 1 d . . .
H42A H 0.8333 1.1712 0.5027 0.052 Uiso 1 1 calc R . .
H42B H 0.915 1.1146 0.506 0.052 Uiso 1 1 calc R . .
H42C H 0.8431 1.1063 0.5503 0.052 Uiso 1 1 calc R . .
C43 C 0.7226(3) 0.6624(3) 0.34228(18) 0.0322(10) Uani 1 1 d . . .
H43 H 0.6985 0.6118 0.3314 0.039 Uiso 1 1 calc R . .
C44 C 0.8012(3) 0.6565(3) 0.37353(18) 0.0304(9) Uani 1 1 d . . .
C45 C 0.8373(3) 0.5754(3) 0.37789(19) 0.0346(10) Uani 1 1 d . . .
H45 H 0.8093 0.5303 0.3618 0.042 Uiso 1 1 calc R . .
C46 C 0.9121(3) 0.5618(3) 0.4051(2) 0.0365(10) Uani 1 1 d . . .
H46 H 0.9348 0.508 0.4072 0.044 Uiso 1 1 calc R . .
C47 C 0.9545(3) 0.6289(3) 0.42978(19) 0.0312(9) Uani 1 1 d . . .
H47 H 1.0052 0.6201 0.4487 0.037 Uiso 1 1 calc R . .
C48 C 0.9204(3) 0.7083(3) 0.42580(18) 0.0262(9) Uani 1 1 d . . .
C49 C 0.8447(3) 0.7259(2) 0.39677(17) 0.0269(9) Uani 1 1 d . . .
C50 C 1.0320(3) 0.7673(3) 0.4805(2) 0.0345(10) Uani 1 1 d . . .
H50A H 1.0193 0.7295 0.5099 0.052 Uiso 1 1 calc R . .
H50B H 1.0501 0.8202 0.4952 0.052 Uiso 1 1 calc R . .
H50C H 1.0769 0.7442 0.4584 0.052 Uiso 1 1 calc R . .
C51 C 0.6959(3) 0.9101(3) 0.22825(19) 0.0335(10) Uani 1 1 d . . .
H51 H 0.6659 0.9043 0.1957 0.04 Uiso 1 1 calc R . .
C52 C 0.7826(3) 0.9407(3) 0.22390(16) 0.0287(8) Uani 1 1 d . . .
C53 C 0.8086(3) 0.9629(3) 0.17077(19) 0.0370(11) Uani 1 1 d . . .
H53 H 0.7716 0.9537 0.1417 0.044 Uiso 1 1 calc R . .
C54 C 0.8874(3) 0.9977(3) 0.16089(19) 0.0374(10) Uani 1 1 d . . .
H54 H 0.9036 1.0119 0.1255 0.045 Uiso 1 1 calc R . .
C55 C 0.9432(3) 1.0118(3) 0.20475(19) 0.0330(10) Uani 1 1 d . . .
H55 H 0.9961 1.0366 0.1988 0.04 Uiso 1 1 calc R . .
C56 C 0.9195(3) 0.9888(3) 0.25638(18) 0.0272(9) Uani 1 1 d . . .
C57 C 0.8391(3) 0.9514(3) 0.26830(16) 0.0259(9) Uani 1 1 d . . .
C58 C 1.0517(3) 1.0344(3) 0.2944(2) 0.0367(11) Uani 1 1 d . . .
H58A H 1.0847 0.9979 0.2714 0.055 Uiso 1 1 calc R . .
H58B H 1.0797 1.0405 0.329 0.055 Uiso 1 1 calc R . .
H58C H 1.0465 1.0883 0.2773 0.055 Uiso 1 1 calc R . .
C100 C 0.2778(5) 0.9173(6) 0.2180(3) 0.083(2) Uani 1 1 d . . .
H10D H 0.2945 0.8725 0.2419 0.125 Uiso 1 1 calc R . .
H10E H 0.2583 0.8944 0.184 0.125 Uiso 1 1 calc R . .
H10F H 0.2326 0.9489 0.2346 0.125 Uiso 1 1 calc R . .
N1 N 1.1980(3) 0.9636(2) 0.45320(17) 0.0357(9) Uani 1 1 d . . .
N2 N 1.0984(3) 1.0526(3) 0.53869(16) 0.0389(9) Uani 1 1 d . . .
N3 N 1.1312(2) 1.1346(3) 0.43205(17) 0.0373(9) Uani 1 1 d . . .
N4 N 0.5834(2) 0.8649(2) 0.38366(15) 0.0322(8) Uani 1 1 d . . .
N5 N 0.6818(3) 0.7292(2) 0.32770(17) 0.0350(9) Uani 1 1 d . . .
N6 N 0.6555(2) 0.8901(2) 0.27208(16) 0.0311(8) Uani 1 1 d . . .
N10 N 0.3983(4) 1.0285(4) 0.3385(2) 0.0665(14) Uani 1 1 d . . .
O1 O 0.96235(16) 1.06753(17) 0.40857(12) 0.0263(5) Uani 1 1 d . . .
O2 O 0.96305(18) 0.95255(19) 0.48981(11) 0.0283(6) Uani 1 1 d . . .
O3 O 1.04164(17) 0.91819(17) 0.39661(12) 0.0271(6) Uani 1 1 d . . .
O4 O 0.82147(17) 0.9289(2) 0.31853(11) 0.0267(6) Uani 1 1 d . . .
O5 O 0.74078(17) 0.94784(18) 0.41433(12) 0.0278(6) Uani 1 1 d . . .
O6 O 0.81833(18) 0.80391(17) 0.39351(12) 0.0275(6) Uani 1 1 d . . .
O7 O 0.96901(19) 0.81788(19) 0.32677(12) 0.0302(7) Uani 1 1 d . . .
O8 O 0.8222(2) 0.87207(19) 0.50586(12) 0.0320(7) Uani 1 1 d . . .
O9 O 0.8152(2) 1.09399(19) 0.36131(13) 0.0334(7) Uani 1 1 d . . .
O10 O 0.81315(18) 1.05484(19) 0.48007(12) 0.0306(6) Uani 1 1 d . . .
O11 O 0.95734(19) 0.77923(18) 0.44785(13) 0.0307(7) Uani 1 1 d . . .
O12 O 0.96902(19) 0.99945(19) 0.30242(12) 0.0302(7) Uani 1 1 d . . .
O20 O 0.3981(3) 1.0571(3) 0.3848(2) 0.0763(13) Uani 1 1 d . . .
O21 O 0.4281(7) 1.0667(5) 0.3013(3) 0.171(4) Uani 1 1 d . . .
O22 O 0.3802(4) 0.9554(3) 0.3279(2) 0.0848(15) Uani 1 1 d . . .
O23 O 0.3469(3) 0.9691(3) 0.20871(19) 0.0743(14) Uani 1 1 d . . .
H23A H 0.3604 0.9924 0.2373 0.112 Uiso 1 1 calc R . .
Mn1 Mn 1.06939(4) 1.01624(4) 0.45383(3) 0.02439(13) Uani 1 1 d . . .
Mn2 Mn 0.71321(4) 0.85930(4) 0.35073(3) 0.02442(13) Uani 1 1 d . . .
Dy1 Dy 0.890894(12) 0.935144(12) 0.404587(8) 0.02746(6) Uani 1 1 d . . .

loop_
_atom_site_aniso_label
_atom_site_aniso_U_11
_atom_site_aniso_U_22
_atom_site_aniso_U_33
_atom_site_aniso_U_23
_atom_site_aniso_U_13
_atom_site_aniso_U_12
C1 0.032(2) 0.043(3) 0.044(3) -0.005(2) -0.012(2) 0.001(2)
C2 0.042(3) 0.041(3) 0.051(3) -0.012(2) -0.008(2) -0.011(2)
C3 0.033(2) 0.033(2) 0.052(3) -0.003(2) -0.011(2) -0.008(2)
C4 0.030(2) 0.024(2) 0.039(3) -0.0027(18) -0.0098(19) 0.0010(17)
C5 0.031(2) 0.038(3) 0.065(3) -0.009(2) -0.014(2) -0.004(2)
C6 0.038(3) 0.037(3) 0.044(3) 0.002(2) -0.002(2) -0.013(2)
C7 0.039(2) 0.042(3) 0.047(3) -0.003(2) -0.007(2) -0.014(2)
C8 0.029(2) 0.043(3) 0.037(3) 0.007(2) -0.0057(19) 0.001(2)
C9 0.0213(19) 0.034(2) 0.032(2) 0.0031(18) -0.0038(17) -0.0092(17)
C10 0.031(2) 0.053(3) 0.057(3) -0.003(3) -0.011(2) -0.013(2)
C11 0.030(2) 0.032(2) 0.036(3) 0.0030(18) -0.0032(18) -0.0009(18)
C12 0.026(2) 0.030(2) 0.024(2) -0.0003(17) -0.0031(17) -0.0033(18)
C13 0.024(2) 0.044(3) 0.035(2) -0.001(2) 0.0041(18) 0.0046(19)
C14 0.036(2) 0.037(3) 0.032(2) -0.0069(19) 0.0042(19) 0.009(2)
C15 0.036(2) 0.032(2) 0.025(2) -0.0050(17) -0.0020(19) 0.004(2)
C16 0.029(2) 0.029(2) 0.0187(19) 0.0005(16) 0.0000(16) -0.0002(17)
C17 0.037(2) 0.0140(18) 0.035(2) 0.0115(16) 0.0225(18) 0.0106(16)
C18 0.034(2) 0.036(2) 0.025(2) -0.0060(18) -0.0035(18) -0.0039(19)
C19 0.042(3) 0.040(3) 0.029(3) -0.0033(19) -0.0106(19) 0.003(2)
C20 0.040(2) 0.034(2) 0.030(2) 0.0003(19) -0.0058(19) 0.007(2)
C21 0.053(3) 0.036(3) 0.026(2) -0.0045(18) -0.003(2) 0.011(2)
C22 0.057(3) 0.035(2) 0.027(2) 0.0026(19) 0.006(2) 0.006(2)
C23 0.038(2) 0.036(2) 0.034(3) 0.0061(19) 0.007(2) 0.0031(19)
C24 0.031(2) 0.031(2) 0.026(2) -0.0016(17) 0.0024(17) 0.0037(17)
C25 0.036(2) 0.028(2) 0.0214(19) -0.0018(17) 0.0013(17) 0.0063(19)
C26 0.040(3) 0.034(3) 0.046(3) 0.000(2) 0.005(2) -0.011(2)
C27 0.036(2) 0.0223(19) 0.043(3) -0.0017(18) -0.007(2) -0.0054(17)
C28 0.029(2) 0.028(2) 0.028(2) -0.0031(17) 0.0001(17) 0.0026(17)
C29 0.041(2) 0.023(2) 0.030(2) -0.0024(17) -0.0009(19) -0.0059(18)
C30 0.046(3) 0.025(2) 0.035(2) 0.0016(18) -0.004(2) 0.0013(19)
C31 0.037(2) 0.028(2) 0.030(2) 0.0019(18) -0.0097(18) 0.0032(18)
C32 0.035(2) 0.023(2) 0.021(2) -0.0021(15) 0.0014(16) -0.0043(16)
C33 0.034(2) 0.0191(19) 0.0188(19) -0.0045(15) -0.0028(15) 0.0019(16)
C34 0.028(2) 0.042(3) 0.036(3) -0.002(2) -0.0020(19) 0.006(2)
C35 0.0170(18) 0.049(3) 0.040(3) 0.009(2) 0.0025(17) -0.0039(19)
C36 0.024(2) 0.037(2) 0.032(2) 0.0015(18) -0.0035(18) 0.0031(19)
C37 0.025(2) 0.054(3) 0.037(3) -0.003(2) 0.0052(19) 0.007(2)
C38 0.038(3) 0.056(3) 0.043(3) -0.013(2) 0.007(2) 0.018(2)
C39 0.041(3) 0.040(2) 0.031(2) -0.0115(19) -0.002(2) 0.005(2)
C40 0.029(2) 0.033(2) 0.026(2) 0.0006(18) 0.0020(17) 0.0055(18)
C41 0.038(2) 0.030(2) 0.026(2) 0.0179(18) 0.0148(18) 0.0215(19)
C42 0.035(2) 0.031(2) 0.038(3) -0.0055(19) -0.004(2) -0.0022(19)
C43 0.040(2) 0.029(2) 0.028(2) -0.0007(17) -0.0003(19) -0.0088(19)
C44 0.033(2) 0.022(2) 0.036(2) -0.0009(17) 0.0031(18) -0.0047(17)
C45 0.040(2) 0.028(2) 0.035(2) -0.0008(19) 0.0095(19) -0.001(2)
C46 0.039(2) 0.026(2) 0.045(2) 0.000(2) 0.012(2) 0.0074(17)
C47 0.030(2) 0.026(2) 0.037(2) 0.0053(18) 0.0036(18) 0.0047(17)
C48 0.0242(19) 0.025(2) 0.030(2) 0.0014(16) 0.0027(16) 0.0016(16)
C49 0.032(2) 0.0216(19) 0.027(2) 0.0057(16) 0.0022(17) 0.0000(16)
C50 0.032(2) 0.036(2) 0.035(2) 0.0016(19) -0.010(2) 0.0076(19)
C51 0.034(2) 0.037(2) 0.030(2) 0.0013(18) -0.0061(18) 0.0003(18)
C52 0.030(2) 0.031(2) 0.024(2) 0.0024(18) -0.0004(16) -0.0041(19)
C53 0.036(2) 0.047(3) 0.028(2) 0.0046(19) -0.0078(19) -0.001(2)
C54 0.034(2) 0.048(3) 0.031(2) 0.0073(19) 0.002(2) -0.007(2)
C55 0.033(2) 0.035(2) 0.031(2) 0.0054(19) 0.0060(19) -0.0034(19)
C56 0.0254(19) 0.024(2) 0.032(2) 0.0029(17) -0.0030(17) -0.0011(16)
C57 0.0253(19) 0.029(2) 0.023(2) 0.0001(16) 0.0010(15) 0.0014(16)
C58 0.028(2) 0.043(3) 0.039(3) 0.006(2) 0.000(2) -0.0067(19)
C100 0.080(5) 0.100(6) 0.070(5) 0.038(4) -0.016(4) -0.021(4)
N1 0.041(2) 0.0285(19) 0.038(2) -0.0064(16) -0.0053(18) -0.0001(16)
N2 0.038(2) 0.043(2) 0.037(2) -0.0097(17) -0.0072(17) -0.0011(19)
N3 0.032(2) 0.033(2) 0.048(2) -0.0013(18) -0.0038(17) -0.0073(16)
N4 0.0280(18) 0.036(2) 0.033(2) 0.0023(17) 0.0005(15) -0.0073(16)
N5 0.039(2) 0.0291(19) 0.037(2) 0.0014(16) -0.0048(18) -0.0038(17)
N6 0.0232(18) 0.036(2) 0.034(2) 0.0042(16) -0.0024(15) -0.0005(15)
N10 0.093(4) 0.056(3) 0.051(3) 0.012(3) -0.004(3) 0.004(3)
O1 0.0269(13) 0.0203(13) 0.0318(14) 0.0019(14) -0.0039(12) 0.0010(11)
O2 0.0267(14) 0.0342(17) 0.0240(15) -0.0004(12) -0.0009(12) -0.0014(12)
O3 0.0245(13) 0.0271(15) 0.0298(16) -0.0025(12) 0.0009(12) -0.0010(11)
O4 0.0232(13) 0.0349(16) 0.0220(14) 0.0067(13) -0.0008(11) -0.0021(13)
O5 0.0256(13) 0.0269(15) 0.0311(16) 0.0014(12) 0.0013(12) 0.0006(11)
O6 0.0295(14) 0.0213(14) 0.0317(17) 0.0017(11) -0.0023(12) -0.0001(12)
O7 0.0313(15) 0.0301(16) 0.0291(16) -0.0058(12) -0.0052(13) -0.0058(13)
O8 0.0323(16) 0.0328(16) 0.0309(16) 0.0020(13) 0.0010(13) -0.0048(13)
O9 0.0343(16) 0.0304(16) 0.0355(18) 0.0076(13) -0.0067(14) -0.0009(13)
O10 0.0283(14) 0.0288(16) 0.0347(16) -0.0047(13) -0.0002(12) 0.0009(13)
O11 0.0304(15) 0.0257(15) 0.0360(17) 0.0009(13) -0.0061(13) 0.0000(12)
O12 0.0284(15) 0.0341(17) 0.0280(16) -0.0006(13) -0.0007(12) -0.0073(12)
O20 0.078(3) 0.082(3) 0.069(3) -0.014(3) -0.014(2) 0.016(3)
O21 0.306(12) 0.104(5) 0.102(5) 0.052(5) 0.045(7) 0.004(7)
O22 0.087(4) 0.077(4) 0.091(4) -0.023(3) 0.009(3) -0.006(3)
O23 0.094(4) 0.082(4) 0.047(3) 0.009(2) 0.003(3) -0.023(3)
Mn1 0.0245(3) 0.0222(3) 0.0265(3) -0.0023(2) -0.0040(3) -0.0006(2)
Mn2 0.0234(3) 0.0245(3) 0.0254(3) 0.0017(3) -0.0015(2) -0.0027(2)
Dy1 0.02420(9) 0.02782(10) 0.03035(10) -0.00136(8) -0.00251(8) -0.00241(8)

loop_
_atom_type_symbol
_atom_type_description
_atom_type_scat_dispersion_real
_atom_type_scat_dispersion_imag
_atom_type_scat_source
C C 0.0033 0.0016 'International Tables Vol C Tables 4.2.6.8 and 6.1.1.4'
H H 0 0 'International Tables Vol C Tables 4.2.6.8 and 6.1.1.4'
N N 0.0061 0.0033 'International Tables Vol C Tables 4.2.6.8 and 6.1.1.4'
O O 0.0106 0.006 'International Tables Vol C Tables 4.2.6.8 and 6.1.1.4'
Mn Mn 0.3368 0.7283 'International Tables Vol C Tables 4.2.6.8 and 6.1.1.4'
Dy Dy -0.1892 4.4098 'International Tables Vol C Tables 4.2.6.8 and 6.1.1.4'

loop_
_geom_angle_atom_site_label_1
_geom_angle_atom_site_label_2
_geom_angle_atom_site_label_3
_geom_angle
_geom_angle_site_symmetry_1
_geom_angle_site_symmetry_3
_geom_angle_publ_flag
N1 C1 C4 113.4(4) . . ?
N2 C2 C4 114.6(4) . . ?
N3 C3 C4 114.4(4) . . ?
C5 C4 C2 107.8(4) . . ?
C5 C4 C1 107.6(4) . . ?
C2 C4 C1 111.9(4) . . ?
C5 C4 C3 107.2(4) . . ?
C2 C4 C3 110.7(4) . . ?
C1 C4 C3 111.4(4) . . ?
N4 C6 C9 114.3(4) . . ?
N5 C7 C9 114.2(4) . . ?
N6 C8 C9 114.4(4) . . ?
C6 C9 C7 111.9(4) . . ?
C6 C9 C10 107.7(4) . . ?
C7 C9 C10 106.7(4) . . ?
C6 C9 C8 111.9(4) . . ?
C7 C9 C8 111.3(4) . . ?
C10 C9 C8 107.0(4) . . ?
N1 C11 C12 127.4(4) . . ?
C13 C12 C17 117.7(4) . . ?
C13 C12 C11 115.5(4) . . ?
C17 C12 C11 126.7(4) . . ?
C14 C13 C12 121.6(4) . . ?
C13 C14 C15 119.7(4) . . ?
C16 C15 C14 119.9(4) . . ?
C15 C16 O7 125.4(4) . . ?
C15 C16 C17 121.6(4) . . ?
O7 C16 C17 113.0(4) . . ?
O3 C17 C16 120.0(4) . . ?
O3 C17 C12 120.5(4) . . ?
C16 C17 C12 119.5(4) . . ?
N2 C19 C20 127.7(4) . . ?
C21 C20 C25 119.1(4) . . ?
C21 C20 C19 116.4(4) . . ?
C25 C20 C19 124.4(4) . . ?
C22 C21 C20 122.5(5) . . ?
C21 C22 C23 119.3(4) . . ?
C24 C23 C22 120.4(5) . . ?
C23 C24 O8 125.7(4) . . ?
C23 C24 C25 122.0(4) . . ?
O8 C24 C25 112.3(4) . . ?
O2 C25 C24 119.1(4) . . ?
O2 C25 C20 124.1(4) . . ?
C24 C25 C20 116.8(4) . . ?
N3 C27 C28 128.0(4) . . ?
C29 C28 C33 119.4(4) . . ?
C29 C28 C27 116.2(4) . . ?
C33 C28 C27 124.4(4) . . ?
C30 C29 C28 122.9(4) . . ?
C29 C30 C31 118.6(4) . . ?
C32 C31 C30 119.7(4) . . ?
C31 C32 O9 123.9(4) . . ?
C31 C32 C33 122.9(4) . . ?
O9 C32 C33 113.1(4) . . ?
O1 C33 C32 119.6(4) . . ?
O1 C33 C28 123.9(4) . . ?
C32 C33 C28 116.5(4) . . ?
N4 C35 C36 128.2(4) . . ?
C37 C36 C35 116.7(4) . . ?
C37 C36 C41 117.8(4) . . ?
C35 C36 C41 125.5(4) . . ?
C38 C37 C36 122.4(4) . . ?
C37 C38 C39 119.3(4) . . ?
C40 C39 C38 120.8(5) . . ?
C39 C40 O10 125.9(4) . . ?
C39 C40 C41 121.9(4) . . ?
O10 C40 C41 112.2(4) . . ?
O5 C41 C40 121.7(4) . . ?
O5 C41 C36 120.4(4) . . ?
C40 C41 C36 117.9(4) . . ?
N5 C43 C44 128.2(4) . . ?
C45 C44 C49 119.4(4) . . ?
C45 C44 C43 116.0(4) . . ?
C49 C44 C43 124.5(4) . . ?
C46 C45 C44 121.6(4) . . ?
C45 C46 C47 119.8(4) . . ?
C48 C47 C46 119.3(4) . . ?
C47 C48 O11 124.3(4) . . ?
C47 C48 C49 123.0(4) . . ?
O11 C48 C49 112.7(3) . . ?
O6 C49 C48 118.9(4) . . ?
O6 C49 C44 124.4(4) . . ?
C48 C49 C44 116.8(4) . . ?
N6 C51 C52 127.3(4) . . ?
C53 C52 C57 119.9(4) . . ?
C53 C52 C51 115.1(4) . . ?
C57 C52 C51 124.9(4) . . ?
C54 C53 C52 121.6(4) . . ?
C53 C54 C55 119.2(4) . . ?
C56 C55 C54 119.8(4) . . ?
C55 C56 O12 124.8(4) . . ?
C55 C56 C57 122.8(4) . . ?
O12 C56 C57 112.4(4) . . ?
O4 C57 C52 123.9(4) . . ?
O4 C57 C56 119.6(4) . . ?
C52 C57 C56 116.6(4) . . ?
C11 N1 C1 115.7(4) . . ?
C11 N1 Mn1 126.7(3) . . ?
C1 N1 Mn1 116.8(3) . . ?
C19 N2 C2 117.0(4) . . ?
C19 N2 Mn1 126.8(3) . . ?
C2 N2 Mn1 115.5(3) . . ?
C27 N3 C3 116.1(4) . . ?
C27 N3 Mn1 127.9(3) . . ?
C3 N3 Mn1 115.7(3) . . ?
C35 N4 C6 116.5(4) . . ?
C35 N4 Mn2 126.5(3) . . ?
C6 N4 Mn2 115.8(3) . . ?
C43 N5 C7 117.2(4) . . ?
C43 N5 Mn2 126.5(3) . . ?
C7 N5 Mn2 116.3(3) . . ?
C51 N6 C8 116.8(4) . . ?
C51 N6 Mn2 126.1(3) . . ?
C8 N6 Mn2 115.5(3) . . ?
O21 N10 O20 121.4(7) . . ?
O21 N10 O22 114.4(7) . . ?
O20 N10 O22 123.3(6) . . ?
C33 O1 Mn1 131.2(2) . . ?
C33 O1 Dy1 135.7(2) . . ?
Mn1 O1 Dy1 92.81(10) . . ?
C25 O2 Mn1 131.6(3) . . ?
C25 O2 Dy1 133.4(3) . . ?
Mn1 O2 Dy1 93.63(11) . . ?
C17 O3 Mn1 132.7(3) . . ?
C17 O3 Dy1 133.5(3) . . ?
Mn1 O3 Dy1 93.68(11) . . ?
C57 O4 Mn2 130.1(3) . . ?
C57 O4 Dy1 136.5(3) . . ?
Mn2 O4 Dy1 93.22(10) . . ?
C41 O5 Mn2 133.1(3) . . ?
C41 O5 Dy1 132.9(3) . . ?
Mn2 O5 Dy1 94.02(11) . . ?
C49 O6 Mn2 131.4(3) . . ?
C49 O6 Dy1 132.2(3) . . ?
Mn2 O6 Dy1 93.39(10) . . ?
C16 O7 C18 115.2(3) . . ?
C24 O8 C26 116.8(4) . . ?
C24 O8 Dy1 115.3(2) . . ?
C26 O8 Dy1 127.3(3) . . ?
C32 O9 C34 117.2(3) . . ?
C40 O10 C42 116.7(3) . . ?
C48 O11 C50 116.9(3) . . ?
C48 O11 Dy1 114.2(2) . . ?
C50 O11 Dy1 127.8(3) . . ?
C56 O12 C58 116.5(3) . . ?
O2 Mn1 O3 76.42(11) . . ?
O2 Mn1 O1 77.80(11) . . ?
O3 Mn1 O1 77.57(11) . . ?
O2 Mn1 N1 122.54(14) . . ?
O3 Mn1 N1 84.34(13) . . ?
O1 Mn1 N1 148.70(14) . . ?
O2 Mn1 N3 148.69(14) . . ?
O3 Mn1 N3 124.03(14) . . ?
O1 Mn1 N3 83.79(13) . . ?
N1 Mn1 N3 85.53(15) . . ?
O2 Mn1 N2 84.09(13) . . ?
O3 Mn1 N2 148.17(14) . . ?
O1 Mn1 N2 122.76(13) . . ?
N1 Mn1 N2 85.31(15) . . ?
N3 Mn1 N2 84.93(16) . . ?
O2 Mn1 Dy1 46.14(8) . . ?
O3 Mn1 Dy1 45.99(7) . . ?
O1 Mn1 Dy1 46.25(7) . . ?
N1 Mn1 Dy1 128.79(10) . . ?
N3 Mn1 Dy1 128.51(11) . . ?
N2 Mn1 Dy1 128.36(11) . . ?
O6 Mn2 O5 76.23(11) . . ?
O6 Mn2 O4 77.84(11) . . ?
O5 Mn2 O4 76.73(11) . . ?
O6 Mn2 N6 147.39(13) . . ?
O5 Mn2 N6 125.13(13) . . ?
O4 Mn2 N6 83.55(12) . . ?
O6 Mn2 N4 123.36(13) . . ?
O5 Mn2 N4 83.83(13) . . ?
O4 Mn2 N4 146.81(13) . . ?
N6 Mn2 N4 86.09(14) . . ?
O6 Mn2 N5 84.75(13) . . ?
O5 Mn2 N5 148.13(13) . . ?
O4 Mn2 N5 124.18(14) . . ?
N6 Mn2 N5 83.90(15) . . ?
N4 Mn2 N5 85.70(15) . . ?
O6 Mn2 Dy1 46.34(7) . . ?
O5 Mn2 Dy1 45.64(7) . . ?
O4 Mn2 Dy1 45.76(7) . . ?
N6 Mn2 Dy1 128.13(10) . . ?
N4 Mn2 Dy1 128.26(10) . . ?
N5 Mn2 Dy1 129.32(11) . . ?
O5 Dy1 O4 68.84(10) . . ?
O5 Dy1 O3 178.07(10) . . ?
O4 Dy1 O3 112.08(10) . . ?
O5 Dy1 O2 111.76(10) . . ?
O4 Dy1 O2 175.58(11) . . ?
O3 Dy1 O2 67.46(10) . . ?
O5 Dy1 O1 112.59(10) . . ?
O4 Dy1 O1 106.70(10) . . ?
O3 Dy1 O1 68.93(9) . . ?
O2 Dy1 O1 68.94(10) . . ?
O5 Dy1 O6 67.44(10) . . ?
O4 Dy1 O6 69.27(10) . . ?
O3 Dy1 O6 111.15(10) . . ?
O2 Dy1 O6 115.11(10) . . ?
O1 Dy1 O6 175.80(10) . . ?
O5 Dy1 O8 64.78(9) . . ?
O4 Dy1 O8 125.34(9) . . ?
O3 Dy1 O8 113.57(9) . . ?
O2 Dy1 O8 57.69(9) . . ?
O1 Dy1 O8 116.56(9) . . ?
O6 Dy1 O8 67.42(9) . . ?
O5 Dy1 O11 113.11(9) . . ?
O4 Dy1 O11 116.96(10) . . ?
O3 Dy1 O11 64.97(9) . . ?
O2 Dy1 O11 67.08(9) . . ?
O1 Dy1 O11 125.12(9) . . ?
O6 Dy1 O11 57.43(9) . . ?
O8 Dy1 O11 61.30(9) . . ?
O5 Dy1 Mn1 140.13(7) . . ?
O4 Dy1 Mn1 136.65(7) . . ?
O3 Dy1 Mn1 40.33(7) . . ?
O2 Dy1 Mn1 40.23(7) . . ?
O1 Dy1 Mn1 40.93(6) . . ?
O6 Dy1 Mn1 141.56(7) . . ?
O8 Dy1 Mn1 97.92(6) . . ?
O11 Dy1 Mn1 84.21(6) . . ?
O5 Dy1 Mn2 40.34(7) . . ?
O4 Dy1 Mn2 41.02(7) . . ?
O3 Dy1 Mn2 139.33(7) . . ?
O2 Dy1 Mn2 142.04(7) . . ?
O1 Dy1 Mn2 137.10(6) . . ?
O6 Dy1 Mn2 40.27(7) . . ?
O8 Dy1 Mn2 84.37(6) . . ?
O11 Dy1 Mn2 97.69(6) . . ?
Mn1 Dy1 Mn2 177.551(18) . . ?

loop_
_geom_bond_atom_site_label_1
_geom_bond_atom_site_label_2
_geom_bond_distance
_geom_bond_site_symmetry_2
_geom_bond_publ_flag
C1 N1 1.476(6) . ?
C1 C4 1.536(7) . ?
C2 N2 1.471(6) . ?
C2 C4 1.534(7) . ?
C3 N3 1.464(6) . ?
C3 C4 1.560(7) . ?
C4 C5 1.520(6) . ?
C6 N4 1.488(6) . ?
C6 C9 1.513(7) . ?
C7 N5 1.486(6) . ?
C7 C9 1.520(7) . ?
C8 N6 1.472(6) . ?
C8 C9 1.552(6) . ?
C9 C10 1.534(6) . ?
C11 N1 1.291(6) . ?
C11 C12 1.452(6) . ?
C12 C13 1.416(6) . ?
C12 C17 1.421(6) . ?
C13 C14 1.365(7) . ?
C14 C15 1.409(7) . ?
C15 C16 1.362(6) . ?
C16 O7 1.367(5) . ?
C16 C17 1.392(6) . ?
C17 O3 1.349(5) . ?
C18 O7 1.435(5) . ?
C19 N2 1.272(6) . ?
C19 C20 1.445(7) . ?
C20 C21 1.409(7) . ?
C20 C25 1.424(6) . ?
C21 C22 1.343(7) . ?
C22 C23 1.404(7) . ?
C23 C24 1.361(6) . ?
C24 O8 1.375(5) . ?
C24 C25 1.422(6) . ?
C25 O2 1.304(5) . ?
C26 O8 1.408(5) . ?
C27 N3 1.275(6) . ?
C27 C28 1.458(6) . ?
C28 C29 1.402(6) . ?
C28 C33 1.418(6) . ?
C29 C30 1.361(6) . ?
C30 C31 1.408(7) . ?
C31 C32 1.372(6) . ?
C32 O9 1.380(5) . ?
C32 C33 1.415(6) . ?
C33 O1 1.319(5) . ?
C34 O9 1.420(5) . ?
C35 N4 1.283(6) . ?
C35 C36 1.438(6) . ?
C36 C37 1.396(6) . ?
C36 C41 1.455(6) . ?
C37 C38 1.362(7) . ?
C38 C39 1.389(7) . ?
C39 C40 1.364(6) . ?
C40 O10 1.364(5) . ?
C40 C41 1.388(7) . ?
C41 O5 1.329(5) . ?
C42 O10 1.421(5) . ?
C43 N5 1.292(6) . ?
C43 C44 1.453(6) . ?
C44 C45 1.415(6) . ?
C44 C49 1.419(6) . ?
C45 C46 1.365(7) . ?
C46 C47 1.397(7) . ?
C47 C48 1.378(6) . ?
C48 O11 1.381(5) . ?
C48 C49 1.410(6) . ?
C49 O6 1.314(5) . ?
C50 O11 1.430(5) . ?
C51 N6 1.286(6) . ?
C51 C52 1.446(6) . ?
C52 C53 1.409(6) . ?
C52 C57 1.413(6) . ?
C53 C54 1.374(7) . ?
C54 C55 1.402(7) . ?
C55 C56 1.367(6) . ?
C56 O12 1.379(5) . ?
C56 C57 1.423(6) . ?
C57 O4 1.311(5) . ?
C58 O12 1.422(5) . ?
C100 O23 1.379(8) . ?
N1 Mn1 2.181(4) . ?
N2 Mn1 2.205(4) . ?
N3 Mn1 2.187(4) . ?
N4 Mn2 2.188(4) . ?
N5 Mn2 2.206(4) . ?
N6 Mn2 2.183(4) . ?
N10 O21 1.192(8) . ?
N10 O20 1.222(7) . ?
N10 O22 1.227(7) . ?
O1 Mn1 2.169(3) . ?
O1 Dy1 2.392(3) . ?
O2 Mn1 2.140(3) . ?
O2 Dy1 2.389(3) . ?
O3 Mn1 2.144(3) . ?
O3 Dy1 2.383(3) . ?
O4 Mn2 2.174(3) . ?
O4 Dy1 2.373(3) . ?
O5 Mn2 2.146(3) . ?
O5 Dy1 2.371(3) . ?
O6 Mn2 2.142(3) . ?
O6 Dy1 2.397(3) . ?
O8 Dy1 2.884(3) . ?
O11 Dy1 2.896(3) . ?
Mn1 Dy1 3.3067(6) . ?
Mn2 Dy1 3.3074(6) . ?
